data_4312072
loop_
_publ_author_name
'Colin L. Weeks'
'Aviva Levina'
'Carolyn T. Dillon'
'Peter Turner'
'Ronald R. Fenton'
'Peter A. Lay'

_publ_contact_author_address
;    
 Centre for Heavy Metals Research
 School of Chemistry
 The University of Sydney
 NSW 2006
 Australia
;
_publ_contact_author_email p.lay@chem.usyd.edu.au
_publ_contact_author_fax '61 2 9351 3329'
_publ_contact_author_name 'Peter A. Lay'
_publ_contact_author_phone '61 2 9351 4269'
_publ_section_title
;
 Synthesis and Characterization of a Chromium(V) cis-Dioxo
 Bis(1,10-phenanthroline) Complex and Crystal and Molecular Structures of
 Its Chromium(III) Precursor
;
_journal_name_full 'Inorganic Chemistry'
_journal_page_first 7844
_journal_page_last 7856
_journal_paper_doi 10.1021/ic049008q
_journal_volume 43
_journal_year 2004
_chemical_formula_moiety 'C24 H20 Cr N4 O2, 3(N O3), 2(H2 O), O0.5'
_chemical_formula_sum 'C24 H24 Cr N7 O13.5'
_chemical_formula_weight 678.50
_chemical_name_systematic
; 
 ? 
;
_space_group_IT_number 33
_symmetry_cell_setting orthorhombic
_symmetry_Int_Tables_number 33
_symmetry_space_group_name_Hall 'P 2c -2n'
_symmetry_space_group_name_H-M 'P n a 21'
_atom_sites_solution_hydrogens geom
_atom_sites_solution_primary direct
_atom_sites_solution_secondary difmap
_audit_creation_method SHELXL-97
_cell_angle_alpha 90.00
_cell_angle_beta 90.00
_cell_angle_gamma 90.00
_cell_formula_units_Z 4
_cell_length_a 9.5923(5)
_cell_length_b 32.8173(16)
_cell_length_c 9.0928(5)
_cell_measurement_reflns_used 4587
_cell_measurement_temperature 297(2)
_cell_measurement_theta_max 25.884
_cell_measurement_theta_min 2.212
_cell_volume 2862.4(3)
_computing_cell_refinement SAINT
_computing_data_collection SMART
_computing_data_reduction 'SAINT and XPREP'
_computing_molecular_graphics 'teXsan for Windows (MSC, 1997)'
_computing_structure_refinement 'SHELXL-97 (Sheldrick, 1997)'
_computing_structure_solution 'SIR97 (Altomare, et. al. 1997)'
_diffrn_ambient_temperature 297(2)
_diffrn_measured_fraction_theta_full 0.989
_diffrn_measured_fraction_theta_max 0.989
_diffrn_measurement_device_type 'Bruker SMART 1000 CCD'
_diffrn_measurement_method \w
_diffrn_radiation_monochromator graphite
_diffrn_radiation_source 'sealed tube'
_diffrn_radiation_type MoK\a
_diffrn_radiation_wavelength 0.71073
_diffrn_reflns_av_R_equivalents 0.0258
_diffrn_reflns_av_sigmaI/netI 0.0247
_diffrn_reflns_limit_h_max 12
_diffrn_reflns_limit_h_min -12
_diffrn_reflns_limit_k_max 43
_diffrn_reflns_limit_k_min -41
_diffrn_reflns_limit_l_max 11
_diffrn_reflns_limit_l_min -11
_diffrn_reflns_number 26316
_diffrn_reflns_theta_full 28.00
_diffrn_reflns_theta_max 28.00
_diffrn_reflns_theta_min 1.24
_diffrn_standards_decay_% 0.0
_diffrn_standards_number 75
_exptl_absorpt_coefficient_mu 0.482
_exptl_absorpt_correction_T_max 1.000
_exptl_absorpt_correction_T_min 0.899
_exptl_absorpt_correction_type empirical
_exptl_absorpt_process_details 'SADABS (Sheldrick, 1996)'
_exptl_crystal_colour orange
_exptl_crystal_density_diffrn 1.574
_exptl_crystal_density_method 'not measured'
_exptl_crystal_description columnar
_exptl_crystal_F_000 1396
_exptl_crystal_size_max 0.394
_exptl_crystal_size_mid 0.085
_exptl_crystal_size_min 0.07
_refine_diff_density_max 0.308
_refine_diff_density_min -0.169
_refine_diff_density_rms 0.040
_refine_ls_abs_structure_details 'Flack H D (1983), Acta Cryst. A39, 876-881'
_refine_ls_abs_structure_Flack -0.009(15)
_refine_ls_extinction_method none
_refine_ls_goodness_of_fit_ref 1.026
_refine_ls_hydrogen_treatment mixed
_refine_ls_matrix_type full
_refine_ls_number_parameters 442
_refine_ls_number_reflns 6669
_refine_ls_number_restraints 1
_refine_ls_restrained_S_all 1.026
_refine_ls_R_factor_all 0.0452
_refine_ls_R_factor_gt 0.0364
_refine_ls_shift/su_max 0.010
_refine_ls_shift/su_mean 0.001
_refine_ls_structure_factor_coef Fsqd
_refine_ls_weighting_details 'calc w=1/[\s^2^(Fo^2^)+(0.0580P)^2^+0.1742P] where P=(Fo^2^+2Fc^2^)/3'
_refine_ls_weighting_scheme calc
_refine_ls_wR_factor_gt 0.0897
_refine_ls_wR_factor_ref 0.0953
_reflns_number_gt 5788
_reflns_number_total 6669
_reflns_threshold_expression >2sigma(I)
_cod_data_source_file ic049008qsi20040722_064819.cif
_cod_data_source_block pal39
_cod_original_sg_symbol_H-M 'P n a 21 '
_cod_original_formula_sum 'C24 H24 Cr N7 O13.50'
_cod_database_code 4312072

loop_
_symmetry_equiv_pos_as_xyz
'x, y, z'
'-x, -y, z+1/2'
'x+1/2, -y+1/2, z'
'-x+1/2, y+1/2, z+1/2'

loop_
_atom_site_label
_atom_site_type_symbol
_atom_site_fract_x
_atom_site_fract_y
_atom_site_fract_z
_atom_site_U_iso_or_equiv
_atom_site_adp_type
_atom_site_occupancy
_atom_site_symmetry_multiplicity
_atom_site_calc_flag
_atom_site_refinement_flags
_atom_site_disorder_assembly
_atom_site_disorder_group
Cr1 Cr 0.54992(3) 0.121474(9) 0.66338(4) 0.03791(9) Uani 1 1 d . . .
O1 O 0.6796(2) 0.12190(6) 0.4969(2) 0.0527(4) Uani 1 1 d . . .
H1OA H 0.748(4) 0.1242(10) 0.513(4) 0.065(12) Uiso 1 1 d . . .
H1OB H 0.657(3) 0.1350(11) 0.413(4) 0.074(10) Uiso 1 1 d . . .
O2 O 0.6359(2) 0.07074(5) 0.7295(2) 0.0489(4) Uani 1 1 d . . .
H2OA H 0.601(3) 0.0612(10) 0.796(4) 0.069(10) Uiso 1 1 d . . .
H2OB H 0.657(3) 0.0528(10) 0.673(4) 0.065(9) Uiso 1 1 d . . .
O3 O 0.7070(3) 0.01521(7) 0.5462(3) 0.0712(6) Uani 1 1 d . . .
H3OA H 0.759(3) 0.0241(9) 0.464(4) 0.058(8) Uiso 1 1 d . . .
H3OB H 0.645(4) 0.0038(12) 0.522(5) 0.085(14) Uiso 1 1 d . . .
O4 O 0.8653(3) 0.04147(9) 0.3225(3) 0.0830(7) Uani 1 1 d . . .
H4OA H 0.900(5) 0.0690(17) 0.295(7) 0.134(18) Uiso 1 1 d . . .
H4OB H 0.806(6) 0.0361(19) 0.255(8) 0.16(2) Uiso 1 1 d . . .
O5 O 0.1262(6) 0.20852(19) 1.1621(8) 0.1119(17) Uiso 0.50 1 d P . .
O6 O 0.9537(3) 0.12172(9) 0.2998(3) 0.0883(8) Uani 1 1 d . . .
O7 O 0.9483(2) 0.13525(7) 0.5307(3) 0.0694(5) Uani 1 1 d . . .
O8 O 1.1210(2) 0.15378(11) 0.3999(5) 0.1285(13) Uani 1 1 d . . .
O9 O 0.5726(3) 0.15041(7) 0.2509(2) 0.0769(6) Uani 1 1 d . . .
O10 O 0.6798(3) 0.20401(8) 0.3173(3) 0.0951(8) Uani 1 1 d . . .
O11 O 0.5322(3) 0.20639(8) 0.1386(3) 0.0886(7) Uani 1 1 d . . .
O12 O 0.5222(2) 0.03635(7) 0.9662(3) 0.0721(5) Uani 1 1 d . . .
O13 O 0.7330(3) 0.04705(8) 1.0413(3) 0.0845(6) Uani 1 1 d . . .
O14 O 0.5898(2) 0.01200(7) 1.1748(3) 0.0790(6) Uani 1 1 d . . .
N1 N 0.3942(2) 0.11703(5) 0.8197(2) 0.0414(4) Uani 1 1 d . . .
N2 N 0.40295(19) 0.08960(5) 0.5441(2) 0.0426(4) Uani 1 1 d . . .
N3 N 0.6758(2) 0.15634(6) 0.7978(2) 0.0455(4) Uani 1 1 d . . .
N4 N 0.48315(19) 0.17883(6) 0.6044(2) 0.0423(4) Uani 1 1 d . . .
N5 N 1.0090(2) 0.13693(7) 0.4080(3) 0.0635(6) Uani 1 1 d . . .
N6 N 0.5953(3) 0.18802(8) 0.2350(2) 0.0615(6) Uani 1 1 d . . .
N7 N 0.6142(3) 0.03229(7) 1.0632(3) 0.0615(6) Uani 1 1 d . . .
C1 C 0.3926(3) 0.13140(8) 0.9562(3) 0.0524(6) Uani 1 1 d . . .
H1 H 0.4683 0.1464 0.9899 0.063 Uiso 1 1 calc R . .
C2 C 0.2796(3) 0.12451(9) 1.0507(3) 0.0651(7) Uani 1 1 d . . .
H2 H 0.2807 0.1352 1.1454 0.078 Uiso 1 1 calc R . .
C3 C 0.1685(3) 0.10220(9) 1.0047(3) 0.0663(8) Uani 1 1 d . . .
H3 H 0.0942 0.0975 1.0681 0.080 Uiso 1 1 calc R . .
C4 C 0.1660(2) 0.08640(8) 0.8617(3) 0.0541(6) Uani 1 1 d . . .
C5 C 0.0553(3) 0.06226(10) 0.8004(4) 0.0672(8) Uani 1 1 d . . .
H5 H -0.0217 0.0562 0.8585 0.081 Uiso 1 1 calc R . .
C6 C 0.0597(2) 0.04831(8) 0.6624(5) 0.0646(7) Uani 1 1 d . . .
H6 H -0.0143 0.0329 0.6268 0.078 Uiso 1 1 calc R . .
C7 C 0.1758(3) 0.05662(7) 0.5683(3) 0.0535(6) Uani 1 1 d . . .
C8 C 0.1903(3) 0.04225(8) 0.4235(3) 0.0594(7) Uani 1 1 d . . .
H8 H 0.1200 0.0267 0.3812 0.071 Uiso 1 1 calc R . .
C9 C 0.3076(3) 0.05112(8) 0.3449(3) 0.0624(7) Uani 1 1 d . . .
H9 H 0.3175 0.0414 0.2494 0.075 Uiso 1 1 calc R . .
C10 C 0.4130(3) 0.07478(8) 0.4082(3) 0.0519(5) Uani 1 1 d . . .
H10 H 0.4927 0.0803 0.3535 0.062 Uiso 1 1 calc R . .
C11 C 0.2871(2) 0.08035(6) 0.6246(3) 0.0431(5) Uani 1 1 d . . .
C12 C 0.2814(2) 0.09512(7) 0.7707(3) 0.0439(5) Uani 1 1 d . . .
C13 C 0.7677(3) 0.14382(9) 0.8993(3) 0.0555(6) Uani 1 1 d . . .
H13 H 0.7816 0.1160 0.9127 0.067 Uiso 1 1 calc R . .
C14 C 0.8432(3) 0.17131(10) 0.9856(3) 0.0630(7) Uani 1 1 d . . .
H14 H 0.9062 0.1617 1.0551 0.076 Uiso 1 1 calc R . .
C15 C 0.8241(3) 0.21263(10) 0.9674(3) 0.0621(7) Uani 1 1 d . . .
H15 H 0.8746 0.2311 1.0239 0.075 Uiso 1 1 calc R . .
C16 C 0.7279(3) 0.22668(8) 0.8627(3) 0.0524(6) Uani 1 1 d . . .
C17 C 0.6979(3) 0.26892(9) 0.8341(4) 0.0637(7) Uani 1 1 d . . .
H17 H 0.7443 0.2889 0.8878 0.076 Uiso 1 1 calc R . .
C18 C 0.6041(3) 0.28037(8) 0.7313(3) 0.0630(7) Uani 1 1 d . . .
H18 H 0.5881 0.3080 0.7151 0.076 Uiso 1 1 calc R . .
C19 C 0.5286(2) 0.25065(7) 0.6464(3) 0.0520(6) Uani 1 1 d . . .
C20 C 0.4287(3) 0.25993(8) 0.5381(3) 0.0595(7) Uani 1 1 d . . .
H20 H 0.4094 0.2869 0.5148 0.071 Uiso 1 1 calc R . .
C21 C 0.3603(3) 0.22934(8) 0.4674(3) 0.0586(6) Uani 1 1 d . . .
H21 H 0.2943 0.2353 0.3957 0.070 Uiso 1 1 calc R . .
C22 C 0.3897(3) 0.18901(8) 0.5033(3) 0.0510(5) Uani 1 1 d . . .
H22 H 0.3419 0.1684 0.4544 0.061 Uiso 1 1 calc R . .
C23 C 0.5538(2) 0.20920(6) 0.6753(3) 0.0431(4) Uani 1 1 d . . .
C24 C 0.6549(2) 0.19719(7) 0.7808(3) 0.0454(5) Uani 1 1 d . . .

loop_
_atom_site_aniso_label
_atom_site_aniso_U_11
_atom_site_aniso_U_22
_atom_site_aniso_U_33
_atom_site_aniso_U_23
_atom_site_aniso_U_13
_atom_site_aniso_U_12
Cr1 0.04033(15) 0.03559(15) 0.03782(15) 0.00142(16) 0.00213(15) -0.00137(12)
O1 0.0456(11) 0.0639(12) 0.0486(10) 0.0072(8) 0.0088(8) 0.0004(9)
O2 0.0619(10) 0.0398(9) 0.0450(9) 0.0038(8) 0.0061(8) 0.0054(8)
O3 0.0791(15) 0.0609(12) 0.0736(15) -0.0121(11) 0.0008(13) -0.0007(11)
O4 0.0821(16) 0.0842(17) 0.0826(16) -0.0122(13) -0.0135(13) -0.0043(13)
O6 0.0878(17) 0.105(2) 0.0723(16) -0.0070(14) 0.0072(12) -0.0161(13)
O7 0.0648(12) 0.0725(13) 0.0709(14) -0.0042(11) -0.0071(10) -0.0020(9)
O8 0.0573(13) 0.136(3) 0.192(4) 0.001(2) 0.0224(19) -0.0342(15)
O9 0.1041(15) 0.0672(13) 0.0595(12) 0.0039(10) -0.0098(11) -0.0280(12)
O10 0.1034(18) 0.0982(18) 0.0835(16) -0.0224(15) -0.0060(14) -0.0382(15)
O11 0.1176(19) 0.0771(14) 0.0710(17) 0.0115(12) 0.0036(14) 0.0084(13)
O12 0.0826(13) 0.0715(13) 0.0623(12) 0.0150(10) -0.0071(11) 0.0009(11)
O13 0.0919(16) 0.0858(15) 0.0757(14) 0.0104(12) 0.0006(13) -0.0227(13)
O14 0.0928(14) 0.0911(15) 0.0532(11) 0.0201(12) 0.0050(12) -0.0008(11)
N1 0.0463(10) 0.0391(9) 0.0387(9) 0.0012(7) 0.0042(8) 0.0021(7)
N2 0.0480(10) 0.0364(9) 0.0433(10) -0.0005(8) 0.0011(8) 0.0002(7)
N3 0.0449(10) 0.0452(11) 0.0466(10) 0.0018(8) 0.0005(8) -0.0030(8)
N4 0.0427(9) 0.0412(10) 0.0431(9) 0.0043(8) 0.0027(8) 0.0000(7)
N5 0.0458(11) 0.0512(12) 0.094(2) 0.0031(13) 0.0068(13) -0.0010(10)
N6 0.0749(14) 0.0676(15) 0.0419(12) -0.0041(11) 0.0109(11) -0.0127(12)
N7 0.0819(16) 0.0528(12) 0.0497(12) -0.0033(10) 0.0063(12) 0.0029(12)
C1 0.0667(15) 0.0504(13) 0.0401(12) 0.0003(10) 0.0025(11) 0.0045(11)
C2 0.0812(19) 0.0706(18) 0.0434(13) 0.0020(12) 0.0164(13) 0.0146(14)
C3 0.0636(16) 0.0720(18) 0.0632(17) 0.0181(14) 0.0260(13) 0.0115(14)
C4 0.0477(13) 0.0524(14) 0.0621(15) 0.0131(11) 0.0121(11) 0.0064(10)
C5 0.0459(13) 0.0643(18) 0.091(2) 0.0188(16) 0.0166(14) -0.0042(11)
C6 0.0457(12) 0.0556(14) 0.093(2) 0.011(2) -0.0066(16) -0.0100(10)
C7 0.0497(13) 0.0380(11) 0.0729(16) 0.0071(11) -0.0108(12) -0.0027(9)
C8 0.0639(15) 0.0444(13) 0.0699(18) -0.0055(12) -0.0196(13) -0.0025(11)
C9 0.0779(18) 0.0541(15) 0.0554(15) -0.0120(12) -0.0170(14) 0.0039(13)
C10 0.0618(13) 0.0483(13) 0.0457(13) -0.0037(10) 0.0029(11) 0.0022(11)
C11 0.0440(11) 0.0332(10) 0.0522(14) 0.0033(8) -0.0025(9) 0.0018(8)
C12 0.0419(11) 0.0379(11) 0.0520(12) 0.0095(9) 0.0059(10) 0.0041(9)
C13 0.0500(13) 0.0587(15) 0.0578(14) 0.0043(12) -0.0081(11) -0.0016(11)
C14 0.0531(14) 0.0816(19) 0.0544(15) -0.0029(13) -0.0088(12) -0.0027(13)
C15 0.0596(15) 0.0725(18) 0.0543(15) -0.0164(13) 0.0044(13) -0.0187(13)
C16 0.0521(13) 0.0542(14) 0.0509(14) -0.0081(11) 0.0109(11) -0.0130(11)
C17 0.0732(17) 0.0487(15) 0.0692(17) -0.0111(13) 0.0194(14) -0.0188(13)
C18 0.0746(18) 0.0421(12) 0.0723(17) -0.0037(12) 0.0216(15) -0.0059(12)
C19 0.0574(13) 0.0391(10) 0.0594(15) 0.0030(12) 0.0214(12) 0.0021(9)
C20 0.0646(15) 0.0443(13) 0.0695(17) 0.0159(12) 0.0159(13) 0.0110(11)
C21 0.0590(14) 0.0575(15) 0.0594(15) 0.0162(13) 0.0048(12) 0.0113(12)
C22 0.0497(13) 0.0519(13) 0.0513(13) 0.0048(10) -0.0003(10) 0.0037(10)
C23 0.0434(10) 0.0404(10) 0.0455(11) 0.0021(11) 0.0108(10) -0.0008(8)
C24 0.0461(11) 0.0447(12) 0.0456(12) -0.0023(9) 0.0108(10) -0.0073(9)

loop_
_atom_type_symbol
_atom_type_description
_atom_type_scat_dispersion_real
_atom_type_scat_dispersion_imag
_atom_type_scat_source
C C 0.0033 0.0016 'International Tables Vol C Tables 4.2.6.8 and 6.1.1.4'
H H 0.0000 0.0000 'International Tables Vol C Tables 4.2.6.8 and 6.1.1.4'
Cr Cr 0.3209 0.6236 'International Tables Vol C Tables 4.2.6.8 and 6.1.1.4'
N N 0.0061 0.0033 'International Tables Vol C Tables 4.2.6.8 and 6.1.1.4'
O O 0.0106 0.0060 'International Tables Vol C Tables 4.2.6.8 and 6.1.1.4'

loop_
_geom_angle_atom_site_label_1
_geom_angle_atom_site_label_2
_geom_angle_atom_site_label_3
_geom_angle
_geom_angle_site_symmetry_1
_geom_angle_site_symmetry_3
_geom_angle_publ_flag
O2 Cr1 O1 88.62(9) . . ?
O2 Cr1 N4 172.22(8) . . ?
O1 Cr1 N4 89.42(8) . . ?
O2 Cr1 N2 91.04(8) . . ?
O1 Cr1 N2 91.79(9) . . ?
N4 Cr1 N2 96.55(7) . . ?
O2 Cr1 N3 92.48(8) . . ?
O1 Cr1 N3 94.72(9) . . ?
N4 Cr1 N3 80.17(8) . . ?
N2 Cr1 N3 172.67(8) . . ?
O2 Cr1 N1 91.90(8) . . ?
O1 Cr1 N1 172.11(9) . . ?
N4 Cr1 N1 91.08(7) . . ?
N2 Cr1 N1 80.33(7) . . ?
N3 Cr1 N1 93.12(8) . . ?
Cr1 O1 H1OA 117(3) . . ?
Cr1 O1 H1OB 120(2) . . ?
H1OA O1 H1OB 111(4) . . ?
Cr1 O2 H2OA 114(3) . . ?
Cr1 O2 H2OB 122(2) . . ?
H2OA O2 H2OB 109(3) . . ?
H3OA O3 H3OB 111(4) . . ?
H4OA O4 H4OB 103(5) . . ?
C1 N1 C12 118.7(2) . . ?
C1 N1 Cr1 128.76(18) . . ?
C12 N1 Cr1 112.51(15) . . ?
C10 N2 C11 118.4(2) . . ?
C10 N2 Cr1 128.57(17) . . ?
C11 N2 Cr1 112.78(14) . . ?
C13 N3 C24 118.4(2) . . ?
C13 N3 Cr1 128.48(17) . . ?
C24 N3 Cr1 113.07(15) . . ?
C22 N4 C23 118.6(2) . . ?
C22 N4 Cr1 128.35(17) . . ?
C23 N4 Cr1 112.92(15) . . ?
O8 N5 O6 121.5(3) . . ?
O8 N5 O7 119.0(3) . . ?
O6 N5 O7 119.5(2) . . ?
O10 N6 O11 123.7(3) . . ?
O10 N6 O9 117.6(3) . . ?
O11 N6 O9 118.6(2) . . ?
O14 N7 O13 120.7(3) . . ?
O14 N7 O12 120.1(3) . . ?
O13 N7 O12 119.1(2) . . ?
N1 C1 C2 121.7(3) . . ?
N1 C1 H1 119.2 . . ?
C2 C1 H1 119.2 . . ?
C3 C2 C1 120.3(3) . . ?
C3 C2 H2 119.8 . . ?
C1 C2 H2 119.8 . . ?
C2 C3 C4 119.9(2) . . ?
C2 C3 H3 120.0 . . ?
C4 C3 H3 120.0 . . ?
C3 C4 C12 117.1(3) . . ?
C3 C4 C5 125.3(3) . . ?
C12 C4 C5 117.6(3) . . ?
C6 C5 C4 122.0(2) . . ?
C6 C5 H5 119.0 . . ?
C4 C5 H5 119.0 . . ?
C5 C6 C7 121.4(2) . . ?
C5 C6 H6 119.3 . . ?
C7 C6 H6 119.3 . . ?
C8 C7 C11 116.7(2) . . ?
C8 C7 C6 125.0(3) . . ?
C11 C7 C6 118.3(3) . . ?
C9 C8 C7 120.0(2) . . ?
C9 C8 H8 120.0 . . ?
C7 C8 H8 120.0 . . ?
C8 C9 C10 120.0(3) . . ?
C8 C9 H9 120.0 . . ?
C10 C9 H9 120.0 . . ?
N2 C10 C9 122.1(2) . . ?
N2 C10 H10 118.9 . . ?
C9 C10 H10 118.9 . . ?
N2 C11 C12 117.28(19) . . ?
N2 C11 C7 122.8(2) . . ?
C12 C11 C7 119.9(2) . . ?
N1 C12 C4 122.2(2) . . ?
N1 C12 C11 117.0(2) . . ?
C4 C12 C11 120.8(2) . . ?
N3 C13 C14 122.0(3) . . ?
N3 C13 H13 119.0 . . ?
C14 C13 H13 119.0 . . ?
C15 C14 C13 119.9(3) . . ?
C15 C14 H14 120.0 . . ?
C13 C14 H14 120.0 . . ?
C14 C15 C16 119.5(2) . . ?
C14 C15 H15 120.3 . . ?
C16 C15 H15 120.3 . . ?
C15 C16 C24 117.4(2) . . ?
C15 C16 C17 124.8(2) . . ?
C24 C16 C17 117.8(3) . . ?
C18 C17 C16 121.8(3) . . ?
C18 C17 H17 119.1 . . ?
C16 C17 H17 119.1 . . ?
C17 C18 C19 121.2(3) . . ?
C17 C18 H18 119.4 . . ?
C19 C18 H18 119.4 . . ?
C23 C19 C20 117.2(2) . . ?
C23 C19 C18 117.9(3) . . ?
C20 C19 C18 124.9(2) . . ?
C21 C20 C19 120.0(2) . . ?
C21 C20 H20 120.0 . . ?
C19 C20 H20 120.0 . . ?
C20 C21 C22 119.6(3) . . ?
C20 C21 H21 120.2 . . ?
C22 C21 H21 120.2 . . ?
N4 C22 C21 122.6(3) . . ?
N4 C22 H22 118.7 . . ?
C21 C22 H22 118.7 . . ?
N4 C23 C19 122.1(2) . . ?
N4 C23 C24 117.07(19) . . ?
C19 C23 C24 120.8(2) . . ?
N3 C24 C16 122.9(2) . . ?
N3 C24 C23 116.7(2) . . ?
C16 C24 C23 120.4(2) . . ?

loop_
_geom_bond_atom_site_label_1
_geom_bond_atom_site_label_2
_geom_bond_distance
_geom_bond_site_symmetry_2
_geom_bond_publ_flag
Cr1 O2 1.9529(17) . ?
Cr1 O1 1.9588(19) . ?
Cr1 N4 2.0593(18) . ?
Cr1 N2 2.0634(19) . ?
Cr1 N3 2.064(2) . ?
Cr1 N1 2.0672(19) . ?
O1 H1OA 0.68(3) . ?
O1 H1OB 0.90(4) . ?
O2 H2OA 0.76(4) . ?
O2 H2OB 0.81(4) . ?
O3 H3OA 0.95(3) . ?
O3 H3OB 0.74(4) . ?
O4 H4OA 0.99(6) . ?
O4 H4OB 0.85(7) . ?
O6 N5 1.224(4) . ?
O7 N5 1.259(3) . ?
O8 N5 1.210(3) . ?
O9 N6 1.262(3) . ?
O10 N6 1.222(3) . ?
O11 N6 1.223(3) . ?
O12 N7 1.255(3) . ?
O13 N7 1.254(3) . ?
O14 N7 1.236(3) . ?
N1 C1 1.328(3) . ?
N1 C12 1.374(3) . ?
N2 C10 1.332(3) . ?
N2 C11 1.365(3) . ?
N3 C13 1.341(3) . ?
N3 C24 1.364(3) . ?
N4 C22 1.327(3) . ?
N4 C23 1.367(3) . ?
C1 C2 1.401(4) . ?
C1 H1 0.9300 . ?
C2 C3 1.359(4) . ?
C2 H2 0.9300 . ?
C3 C4 1.399(4) . ?
C3 H3 0.9300 . ?
C4 C12 1.412(3) . ?
C4 C5 1.438(4) . ?
C5 C6 1.336(6) . ?
C5 H5 0.9300 . ?
C6 C7 1.431(4) . ?
C6 H6 0.9300 . ?
C7 C8 1.405(4) . ?
C7 C11 1.417(3) . ?
C8 C9 1.364(4) . ?
C8 H8 0.9300 . ?
C9 C10 1.398(4) . ?
C9 H9 0.9300 . ?
C10 H10 0.9300 . ?
C11 C12 1.415(3) . ?
C13 C14 1.398(4) . ?
C13 H13 0.9300 . ?
C14 C15 1.378(4) . ?
C14 H14 0.9300 . ?
C15 C16 1.403(4) . ?
C15 H15 0.9300 . ?
C16 C24 1.408(3) . ?
C16 C17 1.439(4) . ?
C17 C18 1.350(4) . ?
C17 H17 0.9300 . ?
C18 C19 1.440(4) . ?
C18 H18 0.9300 . ?
C19 C23 1.407(3) . ?
C19 C20 1.407(4) . ?
C20 C21 1.360(4) . ?
C20 H20 0.9300 . ?
C21 C22 1.392(3) . ?
C21 H21 0.9300 . ?
C22 H22 0.9300 . ?
C23 C24 1.420(4) . ?

loop_
_geom_hbond_atom_site_label_D
_geom_hbond_atom_site_label_H
_geom_hbond_atom_site_label_A
_geom_hbond_distance_DH
_geom_hbond_distance_HA
_geom_hbond_distance_DA
_geom_hbond_angle_DHA
_geom_hbond_site_symmetry_A
O1 H1OA O7 0.68(3) 1.96(3) 2.633(3) 171(4) .
O1 H1OB O9 0.90(4) 1.76(4) 2.633(3) 163(3) .
O1 H1OB O10 0.90(4) 2.44(4) 3.151(3) 137(3) .
O1 H1OB N6 0.90(4) 2.45(4) 3.322(3) 163(3) .
O2 H2OA O12 0.76(4) 1.91(4) 2.664(3) 177(4) .
O2 H2OA O13 0.76(4) 2.61(4) 3.084(3) 123(3) .
O2 H2OA N7 0.76(4) 2.61(4) 3.293(3) 151(3) .
O2 H2OB O3 0.81(4) 1.75(4) 2.562(3) 178(3) .
O3 H3OA O4 0.95(3) 1.74(4) 2.681(4) 176(3) .
O3 H3OB O12 0.74(4) 2.13(4) 2.868(4) 172(4) 2_654
O4 H4OA O6 0.99(6) 1.81(6) 2.774(4) 164(5) .
O4 H4OA N5 0.99(6) 2.67(6) 3.510(4) 143(5) .
O4 H4OB O13 0.85(7) 2.10(7) 2.861(4) 149(6) 1_554
O4 H4OB O14 0.85(7) 2.34(6) 3.118(4) 152(6) 1_554
O4 H4OB N7 0.85(7) 2.54(7) 3.385(4) 170(6) 1_554

loop_
_geom_torsion_atom_site_label_1
_geom_torsion_atom_site_label_2
_geom_torsion_atom_site_label_3
_geom_torsion_atom_site_label_4
_geom_torsion
_geom_torsion_site_symmetry_1
_geom_torsion_site_symmetry_2
_geom_torsion_site_symmetry_3
_geom_torsion_site_symmetry_4
_geom_torsion_publ_flag
O2 Cr1 N1 C1 89.9(2) . . . . ?
O1 Cr1 N1 C1 -176.4(5) . . . . ?
N4 Cr1 N1 C1 -82.9(2) . . . . ?
N2 Cr1 N1 C1 -179.3(2) . . . . ?
N3 Cr1 N1 C1 -2.6(2) . . . . ?
O2 Cr1 N1 C12 -88.36(15) . . . . ?
O1 Cr1 N1 C12 5.3(7) . . . . ?
N4 Cr1 N1 C12 98.83(15) . . . . ?
N2 Cr1 N1 C12 2.37(14) . . . . ?
N3 Cr1 N1 C12 179.04(15) . . . . ?
O2 Cr1 N2 C10 -85.0(2) . . . . ?
O1 Cr1 N2 C10 3.6(2) . . . . ?
N4 Cr1 N2 C10 93.2(2) . . . . ?
N3 Cr1 N2 C10 156.2(6) . . . . ?
N1 Cr1 N2 C10 -176.8(2) . . . . ?
O2 Cr1 N2 C11 88.89(15) . . . . ?
O1 Cr1 N2 C11 177.54(15) . . . . ?
N4 Cr1 N2 C11 -92.85(15) . . . . ?
N3 Cr1 N2 C11 -29.9(7) . . . . ?
N1 Cr1 N2 C11 -2.87(14) . . . . ?
O2 Cr1 N3 C13 -6.0(2) . . . . ?
O1 Cr1 N3 C13 -94.8(2) . . . . ?
N4 Cr1 N3 C13 176.6(2) . . . . ?
N2 Cr1 N3 C13 112.7(6) . . . . ?
N1 Cr1 N3 C13 86.1(2) . . . . ?
O2 Cr1 N3 C24 176.68(16) . . . . ?
O1 Cr1 N3 C24 87.86(16) . . . . ?
N4 Cr1 N3 C24 -0.72(15) . . . . ?
N2 Cr1 N3 C24 -64.7(7) . . . . ?
N1 Cr1 N3 C24 -91.28(16) . . . . ?
O2 Cr1 N4 C22 157.9(6) . . . . ?
O1 Cr1 N4 C22 82.5(2) . . . . ?
N2 Cr1 N4 C22 -9.2(2) . . . . ?
N3 Cr1 N4 C22 177.4(2) . . . . ?
N1 Cr1 N4 C22 -89.6(2) . . . . ?
O2 Cr1 N4 C23 -17.6(7) . . . . ?
O1 Cr1 N4 C23 -93.00(16) . . . . ?
N2 Cr1 N4 C23 175.27(15) . . . . ?
N3 Cr1 N4 C23 1.89(16) . . . . ?
N1 Cr1 N4 C23 94.87(16) . . . . ?
C12 N1 C1 C2 0.4(4) . . . . ?
Cr1 N1 C1 C2 -177.78(18) . . . . ?
N1 C1 C2 C3 0.8(4) . . . . ?
C1 C2 C3 C4 -0.7(4) . . . . ?
C2 C3 C4 C12 -0.7(4) . . . . ?
C2 C3 C4 C5 179.7(3) . . . . ?
C3 C4 C5 C6 179.7(3) . . . . ?
C12 C4 C5 C6 0.0(4) . . . . ?
C4 C5 C6 C7 0.3(4) . . . . ?
C5 C6 C7 C8 178.2(3) . . . . ?
C5 C6 C7 C11 -0.3(4) . . . . ?
C11 C7 C8 C9 0.4(4) . . . . ?
C6 C7 C8 C9 -178.2(2) . . . . ?
C7 C8 C9 C10 -0.4(4) . . . . ?
C11 N2 C10 C9 1.7(3) . . . . ?
Cr1 N2 C10 C9 175.30(18) . . . . ?
C8 C9 C10 N2 -0.6(4) . . . . ?
C10 N2 C11 C12 177.5(2) . . . . ?
Cr1 N2 C11 C12 3.0(2) . . . . ?
C10 N2 C11 C7 -1.7(3) . . . . ?
Cr1 N2 C11 C7 -176.32(17) . . . . ?
C8 C7 C11 N2 0.7(3) . . . . ?
C6 C7 C11 N2 179.4(2) . . . . ?
C8 C7 C11 C12 -178.6(2) . . . . ?
C6 C7 C11 C12 0.1(3) . . . . ?
C1 N1 C12 C4 -1.9(3) . . . . ?
Cr1 N1 C12 C4 176.60(17) . . . . ?
C1 N1 C12 C11 180.0(2) . . . . ?
Cr1 N1 C12 C11 -1.5(2) . . . . ?
C3 C4 C12 N1 2.0(3) . . . . ?
C5 C4 C12 N1 -178.3(2) . . . . ?
C3 C4 C12 C11 -179.9(2) . . . . ?
C5 C4 C12 C11 -0.2(3) . . . . ?
N2 C11 C12 N1 -0.9(3) . . . . ?
C7 C11 C12 N1 178.35(19) . . . . ?
N2 C11 C12 C4 -179.1(2) . . . . ?
C7 C11 C12 C4 0.2(3) . . . . ?
C24 N3 C13 C14 -0.9(4) . . . . ?
Cr1 N3 C13 C14 -178.12(19) . . . . ?
N3 C13 C14 C15 0.0(4) . . . . ?
C13 C14 C15 C16 0.5(4) . . . . ?
C14 C15 C16 C24 0.0(4) . . . . ?
C14 C15 C16 C17 179.5(3) . . . . ?
C15 C16 C17 C18 179.8(2) . . . . ?
C24 C16 C17 C18 -0.6(4) . . . . ?
C16 C17 C18 C19 0.6(4) . . . . ?
C17 C18 C19 C23 1.0(4) . . . . ?
C17 C18 C19 C20 179.6(3) . . . . ?
C23 C19 C20 C21 0.6(4) . . . . ?
C18 C19 C20 C21 -178.0(3) . . . . ?
C19 C20 C21 C22 0.1(4) . . . . ?
C23 N4 C22 C21 -0.5(4) . . . . ?
Cr1 N4 C22 C21 -175.75(18) . . . . ?
C20 C21 C22 N4 -0.2(4) . . . . ?
C22 N4 C23 C19 1.3(3) . . . . ?
Cr1 N4 C23 C19 177.26(18) . . . . ?
C22 N4 C23 C24 -178.8(2) . . . . ?
Cr1 N4 C23 C24 -2.8(3) . . . . ?
C20 C19 C23 N4 -1.3(4) . . . . ?
C18 C19 C23 N4 177.4(2) . . . . ?
C20 C19 C23 C24 178.7(2) . . . . ?
C18 C19 C23 C24 -2.6(4) . . . . ?
C13 N3 C24 C16 1.4(3) . . . . ?
Cr1 N3 C24 C16 179.04(18) . . . . ?
C13 N3 C24 C23 -178.2(2) . . . . ?
Cr1 N3 C24 C23 -0.5(2) . . . . ?
C15 C16 C24 N3 -0.9(3) . . . . ?
C17 C16 C24 N3 179.5(2) . . . . ?
C15 C16 C24 C23 178.6(2) . . . . ?
C17 C16 C24 C23 -1.0(3) . . . . ?
N4 C23 C24 N3 2.3(3) . . . . ?
C19 C23 C24 N3 -177.8(2) . . . . ?
N4 C23 C24 C16 -177.3(2) . . . . ?
C19 C23 C24 C16 2.6(3) . . . . ?
